data_4310955
loop_
_publ_author_name
'Valerie Autissier'
'Pedro Martin Zarza'
'Athinoula Petrou'
'Richard A. Henderson'
'Ross W. Harrington'
'William C. Clegg'

_publ_section_title
;
 Proton Transfer to Nickel-Thiolate Complexes. 2. Rate-Limiting
 Intramolecular Proton Transfer in the Reactions of
 [Ni(SC6H4R-4)(PhP{CH2CH2PPh2}2)]+ (R = NO2, Cl, H, Me, or MeO)
;
_journal_name_full 'Inorganic Chemistry'
_journal_page_first 3106
_journal_page_last 3115
_journal_paper_doi 10.1021/ic0303237
_journal_volume 43
_journal_year 2004
_chemical_formula_sum 'C68 H65 B N Ni O3 P3 S'
_chemical_formula_weight 1138.70
_chemical_name_systematic
;

  ?

;
_space_group_IT_number 2
_symmetry_cell_setting triclinic
_symmetry_space_group_name_Hall '-P 1'
_symmetry_space_group_name_H-M 'P -1'
_atom_sites_solution_hydrogens geom
_atom_sites_solution_primary heavy
_atom_sites_solution_secondary difmap
_audit_creation_method SHELXL-97
_cell_angle_alpha 100.676(2)
_cell_angle_beta 100.032(2)
_cell_angle_gamma 114.412(2)
_cell_formula_units_Z 2
_cell_length_a 13.6285(6)
_cell_length_b 14.2556(6)
_cell_length_c 16.8955(7)
_cell_measurement_reflns_used 17777
_cell_measurement_temperature 160(2)
_cell_measurement_theta_max 28.25
_cell_measurement_theta_min 2.40
_cell_volume 2819.6(2)
_computing_cell_refinement 'Bruker SAINT'
_computing_data_collection 'Bruker SMART'
_computing_data_reduction 'Bruker SAINT'
_computing_molecular_graphics 'Bruker SHELXTL'
_computing_publication_material 'Bruker SHELXTL and local programs'
_computing_structure_refinement 'Bruker SHELXTL'
_computing_structure_solution 'Bruker SHELXTL'
_diffrn_ambient_temperature 160(2)
_diffrn_measured_fraction_theta_full 0.984
_diffrn_measured_fraction_theta_max 0.901
_diffrn_measurement_device_type 'Bruker SMART 1K CCD diffractometer'
_diffrn_measurement_method '\w rotation with narrow frames'
_diffrn_radiation_monochromator graphite
_diffrn_radiation_source 'sealed tube'
_diffrn_radiation_type MoK\a
_diffrn_radiation_wavelength 0.71073
_diffrn_reflns_av_R_equivalents 0.0195
_diffrn_reflns_av_sigmaI/netI 0.0307
_diffrn_reflns_limit_h_max 17
_diffrn_reflns_limit_h_min -18
_diffrn_reflns_limit_k_max 18
_diffrn_reflns_limit_k_min -18
_diffrn_reflns_limit_l_max 22
_diffrn_reflns_limit_l_min -22
_diffrn_reflns_number 24027
_diffrn_reflns_theta_full 26.00
_diffrn_reflns_theta_max 28.25
_diffrn_reflns_theta_min 1.28
_diffrn_standards_decay_% 0
_diffrn_standards_number 0
_exptl_absorpt_coefficient_mu 0.516
_exptl_absorpt_correction_T_max 0.904
_exptl_absorpt_correction_T_min 0.828
_exptl_absorpt_correction_type multi-scan
_exptl_crystal_colour red
_exptl_crystal_density_diffrn 1.341
_exptl_crystal_density_method 'not measured'
_exptl_crystal_description plate
_exptl_crystal_F_000 1196
_exptl_crystal_size_max 0.38
_exptl_crystal_size_mid 0.34
_exptl_crystal_size_min 0.20
_refine_diff_density_max 1.519
_refine_diff_density_min -1.363
_refine_diff_density_rms 0.063
_refine_ls_extinction_method none
_refine_ls_goodness_of_fit_ref 1.042
_refine_ls_hydrogen_treatment constr
_refine_ls_matrix_type full
_refine_ls_number_parameters 703
_refine_ls_number_reflns 12567
_refine_ls_number_restraints 0
_refine_ls_restrained_S_all 1.042
_refine_ls_R_factor_all 0.0510
_refine_ls_R_factor_gt 0.0414
_refine_ls_shift/su_max 0.041
_refine_ls_shift/su_mean 0.001
_refine_ls_structure_factor_coef Fsqd
_refine_ls_weighting_details 'calc w=1/[\s^2^(Fo^2^)+(0.0546P)^2^+2.4506P] where P=(Fo^2^+2Fc^2^)/3'
_refine_ls_weighting_scheme calc
_refine_ls_wR_factor_gt 0.1075
_refine_ls_wR_factor_ref 0.1136
_reflns_number_gt 10593
_reflns_number_total 12567
_reflns_threshold_expression I>2\s(I)
_cod_data_source_file ic0303237_s_3.cif
_cod_data_source_block rah5
_cod_database_code 4310955

loop_
_symmetry_equiv_pos_as_xyz
'x, y, z'
'-x, -y, -z'

loop_
_atom_site_label
_atom_site_type_symbol
_atom_site_fract_x
_atom_site_fract_y
_atom_site_fract_z
_atom_site_U_iso_or_equiv
_atom_site_adp_type
_atom_site_occupancy
_atom_site_symmetry_multiplicity
_atom_site_calc_flag
_atom_site_refinement_flags
_atom_site_disorder_assembly
_atom_site_disorder_group
Ni Ni 0.47369(2) 0.23950(2) 0.284645(15) 0.01811(7) Uani 1 1 d . . .
P1 P 0.32824(4) 0.10416(4) 0.29842(3) 0.01963(11) Uani 1 1 d . . .
P2 P 0.35239(4) 0.28052(4) 0.22264(3) 0.01973(11) Uani 1 1 d . . .
P3 P 0.59668(4) 0.37432(4) 0.24814(3) 0.01869(11) Uani 1 1 d . . .
C1 C 0.29872(17) -0.02628(17) 0.23228(12) 0.0224(4) Uani 1 1 d . . .
C2 C 0.18874(19) -0.10330(19) 0.18845(14) 0.0316(5) Uani 1 1 d . . .
H2 H 0.1288 -0.0857 0.1892 0.038 Uiso 1 1 calc R . .
C3 C 0.1665(2) -0.2052(2) 0.14397(16) 0.0397(6) Uani 1 1 d . . .
H3 H 0.0913 -0.2573 0.1150 0.048 Uiso 1 1 calc R . .
C4 C 0.2531(2) -0.2314(2) 0.14153(16) 0.0380(6) Uani 1 1 d . . .
H4 H 0.2374 -0.3016 0.1114 0.046 Uiso 1 1 calc R . .
C5 C 0.3621(2) -0.1555(2) 0.18295(16) 0.0377(6) Uani 1 1 d . . .
H5 H 0.4218 -0.1731 0.1805 0.045 Uiso 1 1 calc R . .
C6 C 0.38523(19) -0.05341(19) 0.22827(15) 0.0309(5) Uani 1 1 d . . .
H6 H 0.4607 -0.0016 0.2568 0.037 Uiso 1 1 calc R . .
C7 C 0.33745(17) 0.09118(17) 0.40413(13) 0.0237(4) Uani 1 1 d . . .
C8 C 0.3345(2) 0.1697(2) 0.46472(15) 0.0360(5) Uani 1 1 d . . .
H8 H 0.3251 0.2272 0.4499 0.043 Uiso 1 1 calc R . .
C9 C 0.3451(3) 0.1644(3) 0.54700(16) 0.0477(7) Uani 1 1 d . . .
H9 H 0.3428 0.2181 0.5882 0.057 Uiso 1 1 calc R . .
C10 C 0.3591(3) 0.0815(3) 0.56884(16) 0.0481(7) Uani 1 1 d . . .
H10 H 0.3654 0.0775 0.6249 0.058 Uiso 1 1 calc R . .
C11 C 0.3640(3) 0.0042(3) 0.50964(17) 0.0472(7) Uani 1 1 d . . .
H11 H 0.3746 -0.0524 0.5250 0.057 Uiso 1 1 calc R . .
C12 C 0.3535(2) 0.0090(2) 0.42724(15) 0.0357(5) Uani 1 1 d . . .
H12 H 0.3573 -0.0443 0.3866 0.043 Uiso 1 1 calc R . .
C13 C 0.20261(17) 0.12161(18) 0.26506(14) 0.0244(4) Uani 1 1 d . . .
H13A H 0.1342 0.0517 0.2492 0.029 Uiso 1 1 calc R . .
H13B H 0.1979 0.1719 0.3115 0.029 Uiso 1 1 calc R . .
C14 C 0.21210(17) 0.16682(17) 0.18959(13) 0.0236(4) Uani 1 1 d . . .
H14A H 0.1541 0.1906 0.1760 0.028 Uiso 1 1 calc R . .
H14B H 0.2034 0.1120 0.1397 0.028 Uiso 1 1 calc R . .
C15 C 0.34727(17) 0.39270(17) 0.29021(13) 0.0232(4) Uani 1 1 d . . .
C16 C 0.4268(2) 0.4505(2) 0.36735(14) 0.0327(5) Uani 1 1 d . . .
H16 H 0.4788 0.4263 0.3879 0.039 Uiso 1 1 calc R . .
C17 C 0.4310(2) 0.5435(2) 0.41494(16) 0.0435(6) Uani 1 1 d . . .
H17 H 0.4868 0.5837 0.4671 0.052 Uiso 1 1 calc R . .
C18 C 0.3537(3) 0.5772(2) 0.38609(18) 0.0455(7) Uani 1 1 d . . .
H18 H 0.3556 0.6401 0.4188 0.055 Uiso 1 1 calc R . .
C19 C 0.2735(2) 0.5195(2) 0.30975(19) 0.0429(6) Uani 1 1 d . . .
H19 H 0.2205 0.5430 0.2901 0.052 Uiso 1 1 calc R . .
C20 C 0.2698(2) 0.42751(19) 0.26155(16) 0.0330(5) Uani 1 1 d . . .
H20 H 0.2146 0.3883 0.2090 0.040 Uiso 1 1 calc R . .
C21 C 0.39551(17) 0.33094(17) 0.13672(12) 0.0230(4) Uani 1 1 d . . .
H21A H 0.3909 0.2728 0.0915 0.028 Uiso 1 1 calc R . .
H21B H 0.3474 0.3611 0.1131 0.028 Uiso 1 1 calc R . .
C22 C 0.51746(17) 0.41885(17) 0.17573(13) 0.0222(4) Uani 1 1 d . . .
H22A H 0.5185 0.4854 0.2070 0.027 Uiso 1 1 calc R . .
H22B H 0.5539 0.4350 0.1307 0.027 Uiso 1 1 calc R . .
C23 C 0.69083(16) 0.49551(16) 0.33378(13) 0.0220(4) Uani 1 1 d . . .
C24 C 0.73665(19) 0.59542(18) 0.31825(14) 0.0287(5) Uani 1 1 d . . .
H24 H 0.7209 0.6000 0.2625 0.034 Uiso 1 1 calc R . .
C25 C 0.8051(2) 0.68793(19) 0.38383(15) 0.0342(5) Uani 1 1 d . . .
H25 H 0.8357 0.7558 0.3730 0.041 Uiso 1 1 calc R . .
C26 C 0.8289(2) 0.68165(19) 0.46532(15) 0.0346(5) Uani 1 1 d . . .
H26 H 0.8759 0.7451 0.5102 0.041 Uiso 1 1 calc R . .
C27 C 0.7840(2) 0.58271(19) 0.48120(14) 0.0323(5) Uani 1 1 d . . .
H27 H 0.8003 0.5785 0.5371 0.039 Uiso 1 1 calc R . .
C28 C 0.71520(18) 0.48972(18) 0.41581(13) 0.0267(4) Uani 1 1 d . . .
H28 H 0.6847 0.4220 0.4270 0.032 Uiso 1 1 calc R . .
C29 C 0.68469(17) 0.34606(17) 0.18826(13) 0.0224(4) Uani 1 1 d . . .
C30 C 0.6316(2) 0.27219(19) 0.10877(14) 0.0309(5) Uani 1 1 d . . .
H30 H 0.5521 0.2381 0.0882 0.037 Uiso 1 1 calc R . .
C31 C 0.6943(2) 0.2483(2) 0.05958(16) 0.0390(6) Uani 1 1 d . . .
H31 H 0.6577 0.1982 0.0053 0.047 Uiso 1 1 calc R . .
C32 C 0.8096(2) 0.2969(2) 0.08922(17) 0.0387(6) Uani 1 1 d . . .
H32 H 0.8522 0.2797 0.0556 0.046 Uiso 1 1 calc R . .
C33 C 0.8631(2) 0.3704(2) 0.16735(17) 0.0351(5) Uani 1 1 d . . .
H33 H 0.9426 0.4039 0.1873 0.042 Uiso 1 1 calc R . .
C34 C 0.80113(18) 0.39615(18) 0.21777(15) 0.0277(5) Uani 1 1 d . . .
H34 H 0.8383 0.4473 0.2715 0.033 Uiso 1 1 calc R . .
S S 0.58361(4) 0.19946(4) 0.36781(3) 0.02373(11) Uani 1 1 d . . .
C35 C 0.70466(17) 0.21377(17) 0.33593(14) 0.0244(4) Uani 1 1 d . . .
C36 C 0.81040(19) 0.2808(2) 0.39317(16) 0.0361(6) Uani 1 1 d . . .
H36 H 0.8161 0.3224 0.4462 0.043 Uiso 1 1 calc R . .
C37 C 0.90682(19) 0.2870(2) 0.37307(16) 0.0360(6) Uani 1 1 d . . .
H37 H 0.9786 0.3317 0.4121 0.043 Uiso 1 1 calc R . .
C38 C 0.89639(17) 0.22686(18) 0.29524(14) 0.0262(4) Uani 1 1 d . . .
C39 C 0.79340(18) 0.16052(17) 0.23648(14) 0.0252(4) Uani 1 1 d . . .
H39 H 0.7886 0.1209 0.1829 0.030 Uiso 1 1 calc R . .
C40 C 0.69791(17) 0.15358(17) 0.25804(14) 0.0249(4) Uani 1 1 d . . .
H40 H 0.6264 0.1070 0.2192 0.030 Uiso 1 1 calc R . .
N N 0.99824(15) 0.23563(16) 0.27363(12) 0.0299(4) Uani 1 1 d . . .
O1 O 1.08417(13) 0.26837(15) 0.33092(11) 0.0393(4) Uani 1 1 d . . .
O2 O 0.99390(15) 0.21084(16) 0.19912(11) 0.0426(4) Uani 1 1 d . . .
B B 0.7769(2) 0.80000(19) 0.13387(14) 0.0237(5) Uani 1 1 d . . .
C41 C 0.86864(18) 0.86786(17) 0.22683(13) 0.0262(4) Uani 1 1 d . . .
C42 C 0.8613(2) 0.95297(19) 0.27852(15) 0.0356(5) Uani 1 1 d . . .
H42 H 0.8050 0.9721 0.2575 0.043 Uiso 1 1 calc R . .
C43 C 0.9326(2) 1.0101(2) 0.35888(16) 0.0429(6) Uani 1 1 d . . .
H43 H 0.9233 1.0658 0.3919 0.051 Uiso 1 1 calc R . .
C44 C 1.0170(2) 0.9863(2) 0.39100(15) 0.0441(7) Uani 1 1 d . . .
H44 H 1.0665 1.0256 0.4457 0.053 Uiso 1 1 calc R . .
C45 C 1.0280(2) 0.9045(2) 0.34210(16) 0.0412(6) Uani 1 1 d . . .
H45 H 1.0862 0.8877 0.3631 0.049 Uiso 1 1 calc R . .
C46 C 0.95432(19) 0.8458(2) 0.26163(15) 0.0323(5) Uani 1 1 d . . .
H46 H 0.9631 0.7890 0.2297 0.039 Uiso 1 1 calc R . .
C47 C 0.81883(18) 0.72361(17) 0.07769(13) 0.0247(4) Uani 1 1 d . . .
C48 C 0.8093(2) 0.62751(19) 0.09462(15) 0.0337(5) Uani 1 1 d . . .
H48 H 0.7773 0.6076 0.1383 0.040 Uiso 1 1 calc R . .
C49 C 0.8441(2) 0.5606(2) 0.05083(17) 0.0382(6) Uani 1 1 d . . .
H49 H 0.8351 0.4965 0.0647 0.046 Uiso 1 1 calc R . .
C50 C 0.8920(2) 0.5866(2) -0.01295(16) 0.0351(5) Uani 1 1 d . . .
H50 H 0.9167 0.5413 -0.0428 0.042 Uiso 1 1 calc R . .
C51 C 0.90300(19) 0.6799(2) -0.03225(14) 0.0310(5) Uani 1 1 d . . .
H51 H 0.9353 0.6990 -0.0760 0.037 Uiso 1 1 calc R . .
C52 C 0.86681(18) 0.74609(18) 0.01227(13) 0.0265(4) Uani 1 1 d . . .
H52 H 0.8752 0.8095 -0.0026 0.032 Uiso 1 1 calc R . .
C53 C 0.76443(19) 0.88724(17) 0.08603(13) 0.0252(4) Uani 1 1 d . . .
C54 C 0.8582(2) 0.96609(18) 0.07188(15) 0.0312(5) Uani 1 1 d . . .
H54 H 0.9303 0.9729 0.0953 0.037 Uiso 1 1 calc R . .
C55 C 0.8503(2) 1.03452(19) 0.02511(15) 0.0371(6) Uani 1 1 d . . .
H55 H 0.9157 1.0848 0.0154 0.044 Uiso 1 1 calc R . .
C56 C 0.7474(3) 1.02953(19) -0.00723(15) 0.0378(6) Uani 1 1 d . . .
H56 H 0.7412 1.0750 -0.0403 0.045 Uiso 1 1 calc R . .
C57 C 0.6537(2) 0.9576(2) 0.00914(15) 0.0370(6) Uani 1 1 d . . .
H57 H 0.5831 0.9557 -0.0106 0.044 Uiso 1 1 calc R . .
C58 C 0.6623(2) 0.88763(18) 0.05449(14) 0.0302(5) Uani 1 1 d . . .
H58 H 0.5965 0.8383 0.0644 0.036 Uiso 1 1 calc R . .
C59 C 0.65259(18) 0.72428(16) 0.14365(13) 0.0233(4) Uani 1 1 d . . .
C60 C 0.56669(19) 0.64643(18) 0.07274(14) 0.0293(5) Uani 1 1 d . . .
H60 H 0.5855 0.6310 0.0220 0.035 Uiso 1 1 calc R . .
C61 C 0.4559(2) 0.59115(18) 0.07328(15) 0.0315(5) Uani 1 1 d . . .
H61 H 0.4006 0.5412 0.0232 0.038 Uiso 1 1 calc R . .
C62 C 0.4258(2) 0.60861(18) 0.14669(16) 0.0317(5) Uani 1 1 d . . .
H62 H 0.3500 0.5714 0.1474 0.038 Uiso 1 1 calc R . .
C63 C 0.5081(2) 0.68117(19) 0.21909(15) 0.0316(5) Uani 1 1 d . . .
H63 H 0.4891 0.6926 0.2703 0.038 Uiso 1 1 calc R . .
C64 C 0.61892(19) 0.73769(18) 0.21695(13) 0.0264(4) Uani 1 1 d . . .
H64 H 0.6737 0.7873 0.2674 0.032 Uiso 1 1 calc R . .
O3 O 0.0531(5) 0.5610(7) 0.3245(8) 0.269(5) Uani 1 1 d . . .
C65 C 0.0693(7) 0.6314(5) 0.2710(6) 0.181(4) Uani 1 1 d . . .
C66 C 0.1713(7) 0.7295(6) 0.3267(4) 0.145(3) Uani 1 1 d . . .
C67 C 0.1350(15) 0.7090(9) 0.4021(7) 0.293(9) Uani 1 1 d . . .
C68 C 0.0472(15) 0.5925(9) 0.4037(5) 0.294(10) Uani 1 1 d . . .

loop_
_atom_site_aniso_label
_atom_site_aniso_U_11
_atom_site_aniso_U_22
_atom_site_aniso_U_33
_atom_site_aniso_U_23
_atom_site_aniso_U_13
_atom_site_aniso_U_12
Ni 0.01442(12) 0.02071(13) 0.01956(13) 0.00589(10) 0.00538(9) 0.00813(10)
P1 0.0164(2) 0.0216(2) 0.0214(2) 0.0060(2) 0.00685(19) 0.0087(2)
P2 0.0169(2) 0.0231(3) 0.0195(2) 0.0056(2) 0.00512(19) 0.0098(2)
P3 0.0172(2) 0.0205(2) 0.0180(2) 0.00473(19) 0.00587(18) 0.0083(2)
C1 0.0241(10) 0.0231(10) 0.0198(9) 0.0071(8) 0.0080(8) 0.0095(8)
C2 0.0260(11) 0.0318(12) 0.0286(11) 0.0017(9) 0.0072(9) 0.0088(10)
C3 0.0352(13) 0.0315(13) 0.0327(13) -0.0017(10) 0.0041(10) 0.0038(11)
C4 0.0516(15) 0.0251(12) 0.0308(12) 0.0022(10) 0.0122(11) 0.0139(11)
C5 0.0435(14) 0.0328(13) 0.0419(14) 0.0071(11) 0.0139(11) 0.0231(11)
C6 0.0264(11) 0.0271(11) 0.0368(12) 0.0050(10) 0.0080(9) 0.0123(9)
C7 0.0171(9) 0.0287(11) 0.0220(10) 0.0064(8) 0.0070(8) 0.0074(8)
C8 0.0436(14) 0.0375(13) 0.0278(12) 0.0060(10) 0.0114(10) 0.0204(12)
C9 0.0606(18) 0.0593(18) 0.0267(12) 0.0048(12) 0.0150(12) 0.0329(15)
C10 0.0536(17) 0.072(2) 0.0260(12) 0.0182(13) 0.0160(12) 0.0327(16)
C11 0.0597(18) 0.0623(18) 0.0375(14) 0.0270(14) 0.0174(13) 0.0381(16)
C12 0.0457(14) 0.0438(14) 0.0287(12) 0.0145(11) 0.0147(10) 0.0275(12)
C13 0.0177(9) 0.0272(11) 0.0305(11) 0.0083(9) 0.0087(8) 0.0115(8)
C14 0.0174(9) 0.0257(10) 0.0258(10) 0.0045(8) 0.0033(8) 0.0106(8)
C15 0.0225(10) 0.0241(10) 0.0244(10) 0.0066(8) 0.0118(8) 0.0101(8)
C16 0.0325(12) 0.0389(13) 0.0250(11) 0.0061(10) 0.0110(9) 0.0151(11)
C17 0.0506(16) 0.0387(14) 0.0283(12) -0.0003(11) 0.0125(11) 0.0121(13)
C18 0.0636(18) 0.0300(13) 0.0462(15) 0.0057(11) 0.0315(14) 0.0204(13)
C19 0.0482(15) 0.0389(14) 0.0551(17) 0.0139(13) 0.0245(13) 0.0283(13)
C20 0.0296(12) 0.0323(12) 0.0380(13) 0.0071(10) 0.0097(10) 0.0161(10)
C21 0.0227(10) 0.0300(11) 0.0187(9) 0.0074(8) 0.0060(8) 0.0142(9)
C22 0.0221(10) 0.0255(10) 0.0224(10) 0.0093(8) 0.0074(8) 0.0126(8)
C23 0.0184(9) 0.0227(10) 0.0222(10) 0.0048(8) 0.0069(8) 0.0073(8)
C24 0.0309(11) 0.0273(11) 0.0243(10) 0.0080(9) 0.0095(9) 0.0091(9)
C25 0.0366(13) 0.0233(11) 0.0341(12) 0.0078(9) 0.0114(10) 0.0054(10)
C26 0.0327(12) 0.0261(11) 0.0296(12) 0.0008(9) 0.0043(10) 0.0042(10)
C27 0.0304(12) 0.0326(12) 0.0225(10) 0.0054(9) 0.0029(9) 0.0065(10)
C28 0.0262(10) 0.0243(10) 0.0246(10) 0.0075(9) 0.0057(8) 0.0072(9)
C29 0.0246(10) 0.0247(10) 0.0243(10) 0.0099(8) 0.0116(8) 0.0140(9)
C30 0.0325(12) 0.0332(12) 0.0291(11) 0.0049(9) 0.0108(9) 0.0177(10)
C31 0.0522(16) 0.0416(14) 0.0336(13) 0.0076(11) 0.0197(12) 0.0293(13)
C32 0.0500(15) 0.0417(14) 0.0481(15) 0.0205(12) 0.0340(13) 0.0320(13)
C33 0.0300(12) 0.0375(13) 0.0525(15) 0.0221(12) 0.0230(11) 0.0207(11)
C34 0.0246(10) 0.0281(11) 0.0343(12) 0.0114(9) 0.0128(9) 0.0131(9)
S 0.0171(2) 0.0281(3) 0.0285(3) 0.0115(2) 0.00655(19) 0.0113(2)
C35 0.0191(9) 0.0246(10) 0.0309(11) 0.0073(9) 0.0060(8) 0.0121(8)
C36 0.0224(11) 0.0424(14) 0.0340(12) -0.0072(11) 0.0033(9) 0.0156(10)
C37 0.0182(10) 0.0426(14) 0.0353(13) -0.0056(11) 0.0008(9) 0.0127(10)
C38 0.0193(10) 0.0264(11) 0.0317(11) 0.0034(9) 0.0066(8) 0.0117(9)
C39 0.0254(10) 0.0228(10) 0.0260(10) 0.0044(8) 0.0054(8) 0.0116(9)
C40 0.0202(9) 0.0227(10) 0.0276(11) 0.0061(8) 0.0016(8) 0.0083(8)
N 0.0222(9) 0.0311(10) 0.0341(10) 0.0017(8) 0.0074(8) 0.0136(8)
O1 0.0207(8) 0.0522(11) 0.0379(9) 0.0004(8) 0.0041(7) 0.0169(8)
O2 0.0330(9) 0.0595(12) 0.0326(9) 0.0017(8) 0.0123(7) 0.0222(9)
B 0.0261(11) 0.0211(11) 0.0183(10) 0.0052(9) 0.0042(9) 0.0067(9)
C41 0.0255(10) 0.0232(10) 0.0224(10) 0.0072(8) 0.0066(8) 0.0039(9)
C42 0.0418(14) 0.0288(12) 0.0276(12) 0.0051(10) 0.0053(10) 0.0113(11)
C43 0.0492(16) 0.0320(13) 0.0275(12) 0.0004(10) 0.0080(11) 0.0048(12)
C44 0.0330(13) 0.0472(16) 0.0226(11) 0.0071(11) 0.0015(10) -0.0051(12)
C45 0.0222(11) 0.0556(17) 0.0341(13) 0.0180(12) 0.0045(10) 0.0062(11)
C46 0.0246(11) 0.0365(13) 0.0292(11) 0.0099(10) 0.0090(9) 0.0073(10)
C47 0.0243(10) 0.0231(10) 0.0211(10) 0.0055(8) 0.0031(8) 0.0072(8)
C48 0.0393(13) 0.0287(12) 0.0341(12) 0.0125(10) 0.0138(10) 0.0139(10)
C49 0.0418(14) 0.0259(12) 0.0452(14) 0.0099(11) 0.0102(11) 0.0149(11)
C50 0.0306(12) 0.0320(12) 0.0365(13) -0.0007(10) 0.0050(10) 0.0147(10)
C51 0.0252(11) 0.0384(13) 0.0244(11) 0.0045(9) 0.0055(9) 0.0124(10)
C52 0.0238(10) 0.0290(11) 0.0239(10) 0.0076(9) 0.0044(8) 0.0103(9)
C53 0.0324(11) 0.0195(10) 0.0181(9) 0.0025(8) 0.0061(8) 0.0085(9)
C54 0.0354(12) 0.0240(11) 0.0301(11) 0.0074(9) 0.0107(10) 0.0095(10)
C55 0.0532(16) 0.0218(11) 0.0338(12) 0.0094(10) 0.0204(12) 0.0114(11)
C56 0.0689(18) 0.0250(11) 0.0232(11) 0.0078(9) 0.0124(11) 0.0250(12)
C57 0.0504(15) 0.0297(12) 0.0297(12) 0.0053(10) 0.0034(11) 0.0218(12)
C58 0.0366(12) 0.0244(11) 0.0261(11) 0.0054(9) 0.0067(9) 0.0123(10)
C59 0.0280(10) 0.0204(10) 0.0216(10) 0.0083(8) 0.0059(8) 0.0107(8)
C60 0.0328(12) 0.0258(11) 0.0222(10) 0.0056(9) 0.0071(9) 0.0077(9)
C61 0.0289(11) 0.0227(11) 0.0329(12) 0.0064(9) 0.0014(9) 0.0061(9)
C62 0.0262(11) 0.0276(11) 0.0446(14) 0.0145(10) 0.0119(10) 0.0130(9)
C63 0.0353(12) 0.0341(12) 0.0328(12) 0.0129(10) 0.0163(10) 0.0188(10)
C64 0.0307(11) 0.0259(11) 0.0222(10) 0.0062(8) 0.0067(9) 0.0133(9)
O3 0.100(4) 0.247(8) 0.513(15) 0.247(10) 0.094(6) 0.067(5)
C65 0.147(6) 0.083(4) 0.255(10) 0.084(6) -0.016(6) 0.012(4)
C66 0.173(7) 0.117(5) 0.109(5) 0.025(4) 0.020(5) 0.043(5)
C67 0.66(3) 0.233(11) 0.245(11) 0.198(10) 0.309(16) 0.317(15)
C68 0.54(3) 0.149(8) 0.062(4) -0.037(5) 0.000(8) 0.092(11)

loop_
_atom_type_symbol
_atom_type_description
_atom_type_scat_dispersion_real
_atom_type_scat_dispersion_imag
_atom_type_scat_source
C C 0.0033 0.0016 'International Tables Vol C Tables 4.2.6.8 and 6.1.1.4'
H H 0.0000 0.0000 'International Tables Vol C Tables 4.2.6.8 and 6.1.1.4'
B B 0.0013 0.0007 'International Tables Vol C Tables 4.2.6.8 and 6.1.1.4'
N N 0.0061 0.0033 'International Tables Vol C Tables 4.2.6.8 and 6.1.1.4'
O O 0.0106 0.0060 'International Tables Vol C Tables 4.2.6.8 and 6.1.1.4'
P P 0.1023 0.0942 'International Tables Vol C Tables 4.2.6.8 and 6.1.1.4'
S S 0.1246 0.1234 'International Tables Vol C Tables 4.2.6.8 and 6.1.1.4'
Ni Ni 0.3393 1.1124 'International Tables Vol C Tables 4.2.6.8 and 6.1.1.4'

loop_
_geom_angle_atom_site_label_1
_geom_angle_atom_site_label_2
_geom_angle_atom_site_label_3
_geom_angle
_geom_angle_site_symmetry_1
_geom_angle_site_symmetry_3
_geom_angle_publ_flag
P2 Ni S 169.13(2) . . ?
P2 Ni P1 85.50(2) . . ?
S Ni P1 88.38(2) . . ?
P2 Ni P3 84.32(2) . . ?
S Ni P3 102.47(2) . . ?
P1 Ni P3 168.57(2) . . ?
C7 P1 C1 105.94(10) . . ?
C7 P1 C13 106.84(10) . . ?
C1 P1 C13 106.18(10) . . ?
C7 P1 Ni 115.55(7) . . ?
C1 P1 Ni 113.31(7) . . ?
C13 P1 Ni 108.45(7) . . ?
C21 P2 C15 103.52(10) . . ?
C21 P2 C14 113.17(10) . . ?
C15 P2 C14 107.50(10) . . ?
C21 P2 Ni 109.56(7) . . ?
C15 P2 Ni 112.10(7) . . ?
C14 P2 Ni 110.81(7) . . ?
C29 P3 C23 105.93(9) . . ?
C29 P3 C22 102.21(9) . . ?
C23 P3 C22 104.66(10) . . ?
C29 P3 Ni 118.24(7) . . ?
C23 P3 Ni 115.55(7) . . ?
C22 P3 Ni 108.64(7) . . ?
C6 C1 C2 118.5(2) . . ?
C6 C1 P1 120.37(16) . . ?
C2 C1 P1 121.00(17) . . ?
C3 C2 C1 120.5(2) . . ?
C4 C3 C2 120.3(2) . . ?
C5 C4 C3 119.8(2) . . ?
C4 C5 C6 120.3(2) . . ?
C5 C6 C1 120.5(2) . . ?
C12 C7 C8 119.1(2) . . ?
C12 C7 P1 122.21(17) . . ?
C8 C7 P1 118.64(18) . . ?
C7 C8 C9 120.3(2) . . ?
C10 C9 C8 120.1(3) . . ?
C9 C10 C11 120.1(2) . . ?
C10 C11 C12 120.1(3) . . ?
C7 C12 C11 120.3(2) . . ?
C14 C13 P1 107.74(14) . . ?
C13 C14 P2 104.76(14) . . ?
C16 C15 C20 119.3(2) . . ?
C16 C15 P2 120.40(17) . . ?
C20 C15 P2 120.06(17) . . ?
C15 C16 C17 120.6(2) . . ?
C18 C17 C16 119.7(2) . . ?
C17 C18 C19 120.1(2) . . ?
C18 C19 C20 120.5(3) . . ?
C19 C20 C15 119.9(2) . . ?
C22 C21 P2 105.05(13) . . ?
C21 C22 P3 110.43(14) . . ?
C28 C23 C24 119.35(19) . . ?
C28 C23 P3 120.28(16) . . ?
C24 C23 P3 120.35(16) . . ?
C25 C24 C23 120.3(2) . . ?
C24 C25 C26 120.1(2) . . ?
C27 C26 C25 120.0(2) . . ?
C26 C27 C28 120.2(2) . . ?
C27 C28 C23 120.1(2) . . ?
C34 C29 C30 119.6(2) . . ?
C34 C29 P3 122.83(16) . . ?
C30 C29 P3 117.60(16) . . ?
C31 C30 C29 120.3(2) . . ?
C32 C31 C30 120.1(2) . . ?
C33 C32 C31 120.2(2) . . ?
C32 C33 C34 120.5(2) . . ?
C29 C34 C33 119.3(2) . . ?
C35 S Ni 112.55(7) . . ?
C40 C35 C36 118.9(2) . . ?
C40 C35 S 122.00(16) . . ?
C36 C35 S 118.86(17) . . ?
C37 C36 C35 120.6(2) . . ?
C38 C37 C36 118.6(2) . . ?
C37 C38 C39 122.6(2) . . ?
C37 C38 N 118.40(19) . . ?
C39 C38 N 119.00(19) . . ?
C40 C39 C38 118.1(2) . . ?
C39 C40 C35 121.18(19) . . ?
O2 N O1 123.44(19) . . ?
O2 N C38 118.19(18) . . ?
O1 N C38 118.37(19) . . ?
C59 B C41 110.59(17) . . ?
C59 B C53 107.69(18) . . ?
C41 B C53 108.14(17) . . ?
C59 B C47 109.51(17) . . ?
C41 B C47 110.57(18) . . ?
C53 B C47 110.28(17) . . ?
C46 C41 C42 115.1(2) . . ?
C46 C41 B 124.9(2) . . ?
C42 C41 B 120.0(2) . . ?
C43 C42 C41 122.8(3) . . ?
C44 C43 C42 120.3(3) . . ?
C45 C44 C43 118.6(2) . . ?
C44 C45 C46 120.7(3) . . ?
C41 C46 C45 122.3(2) . . ?
C52 C47 C48 114.2(2) . . ?
C52 C47 B 125.47(19) . . ?
C48 C47 B 120.37(19) . . ?
C49 C48 C47 123.3(2) . . ?
C50 C49 C48 120.5(2) . . ?
C51 C50 C49 118.5(2) . . ?
C50 C51 C52 120.3(2) . . ?
C51 C52 C47 123.3(2) . . ?
C58 C53 C54 114.9(2) . . ?
C58 C53 B 124.16(19) . . ?
C54 C53 B 120.9(2) . . ?
C55 C54 C53 122.9(2) . . ?
C56 C55 C54 120.1(2) . . ?
C57 C56 C55 119.1(2) . . ?
C56 C57 C58 120.3(2) . . ?
C57 C58 C53 122.6(2) . . ?
C64 C59 C60 114.6(2) . . ?
C64 C59 B 125.03(19) . . ?
C60 C59 B 119.96(18) . . ?
C61 C60 C59 123.3(2) . . ?
C62 C61 C60 120.1(2) . . ?
C61 C62 C63 118.9(2) . . ?
C62 C63 C64 120.1(2) . . ?
C63 C64 C59 122.8(2) . . ?
C68 O3 C65 121.4(10) . . ?
O3 C65 C66 100.6(7) . . ?
C67 C66 C65 91.3(9) . . ?
C66 C67 C68 122.9(10) . . ?
O3 C68 C67 83.6(9) . . ?

loop_
_geom_bond_atom_site_label_1
_geom_bond_atom_site_label_2
_geom_bond_distance
_geom_bond_site_symmetry_2
_geom_bond_publ_flag
Ni P2 2.1436(6) . ?
Ni S 2.1942(6) . ?
Ni P1 2.2072(6) . ?
Ni P3 2.2406(6) . ?
P1 C7 1.817(2) . ?
P1 C1 1.823(2) . ?
P1 C13 1.838(2) . ?
P2 C21 1.818(2) . ?
P2 C15 1.819(2) . ?
P2 C14 1.824(2) . ?
P3 C29 1.815(2) . ?
P3 C23 1.822(2) . ?
P3 C22 1.860(2) . ?
C1 C6 1.393(3) . ?
C1 C2 1.397(3) . ?
C2 C3 1.385(3) . ?
C3 C4 1.382(4) . ?
C4 C5 1.377(4) . ?
C5 C6 1.389(3) . ?
C7 C12 1.387(3) . ?
C7 C8 1.389(3) . ?
C8 C9 1.392(4) . ?
C9 C10 1.376(4) . ?
C10 C11 1.376(4) . ?
C11 C12 1.392(3) . ?
C13 C14 1.533(3) . ?
C15 C16 1.387(3) . ?
C15 C20 1.392(3) . ?
C16 C17 1.391(4) . ?
C17 C18 1.380(4) . ?
C18 C19 1.381(4) . ?
C19 C20 1.386(3) . ?
C21 C22 1.536(3) . ?
C23 C28 1.394(3) . ?
C23 C24 1.396(3) . ?
C24 C25 1.385(3) . ?
C25 C26 1.387(3) . ?
C26 C27 1.386(3) . ?
C27 C28 1.388(3) . ?
C29 C34 1.390(3) . ?
C29 C30 1.394(3) . ?
C30 C31 1.386(3) . ?
C31 C32 1.377(4) . ?
C32 C33 1.375(4) . ?
C33 C34 1.401(3) . ?
S C35 1.768(2) . ?
C35 C40 1.397(3) . ?
C35 C36 1.400(3) . ?
C36 C37 1.386(3) . ?
C37 C38 1.379(3) . ?
C38 C39 1.386(3) . ?
C38 N 1.458(3) . ?
C39 C40 1.381(3) . ?
N O2 1.227(3) . ?
N O1 1.230(2) . ?
B C59 1.648(3) . ?
B C41 1.649(3) . ?
B C53 1.652(3) . ?
B C47 1.653(3) . ?
C41 C46 1.393(3) . ?
C41 C42 1.409(3) . ?
C42 C43 1.388(3) . ?
C43 C44 1.381(4) . ?
C44 C45 1.377(4) . ?
C45 C46 1.402(3) . ?
C47 C52 1.401(3) . ?
C47 C48 1.409(3) . ?
C48 C49 1.385(4) . ?
C49 C50 1.385(4) . ?
C50 C51 1.382(4) . ?
C51 C52 1.397(3) . ?
C53 C58 1.404(3) . ?
C53 C54 1.405(3) . ?
C54 C55 1.390(3) . ?
C55 C56 1.380(4) . ?
C56 C57 1.380(4) . ?
C57 C58 1.394(3) . ?
C59 C64 1.401(3) . ?
C59 C60 1.408(3) . ?
C60 C61 1.387(3) . ?
C61 C62 1.384(3) . ?
C62 C63 1.385(3) . ?
C63 C64 1.399(3) . ?
O3 C68 1.357(13) . ?
O3 C65 1.448(10) . ?
C65 C66 1.492(9) . ?
C66 C67 1.481(10) . ?
C67 C68 1.604(17) . ?
